data_4519138
loop_
_publ_author_name
'Wang, Xiaoning'
'Zhang, Yan'
'Shi, Zhixiong'
'Lu, Tingting'
'Wang, Qiang'
'Li, Bao'

_publ_section_title
;
 Multifunctional Zr-MOF Based on Bisimidazole Tetracarboxylic Acid for pH
 Sensing and Photoreduction of Cr(VI).
;
_journal_issue 45
_journal_name_full 'ACS applied materials &amp; interfaces'
_journal_page_first 54217
_journal_page_last 54226
_journal_paper_doi 10.1021/acsami.1c18130
_journal_volume 13
_journal_year 2021
_chemical_formula_moiety 'C40 H28 N4 O16 Zr3'
_chemical_formula_sum 'C40 H28 N4 O16 Zr3'
_chemical_formula_weight 1094.32
_space_group_crystal_system orthorhombic
_space_group_IT_number 65
_space_group_name_Hall '-C 2 2'
_space_group_name_H-M_alt 'C m m m'
_atom_sites_solution_hydrogens mixed
_atom_sites_solution_primary iterative
_audit_creation_date 2021-09-11
_audit_creation_method
;
Olex2 1.2
(compiled 2018.05.29 svn.r3508 for OlexSys, GUI svn.r5506)
;
_cell_angle_alpha 90
_cell_angle_beta 90
_cell_angle_gamma 90
_cell_formula_units_Z 4
_cell_length_a 15.118(3)
_cell_length_b 27.648(6)
_cell_length_c 25.134(5)
_cell_measurement_reflns_used 5249
_cell_measurement_temperature 293(2)
_cell_measurement_theta_max 51.96
_cell_measurement_theta_min 2.60
_cell_volume 10506(4)
_computing_molecular_graphics 'Olex2 (Dolomanov et al., 2009)'
_computing_publication_material 'Olex2 (Dolomanov et al., 2009)'
_computing_structure_refinement 'ShelXL (Sheldrick, 2015)'
_computing_structure_solution 'olex2.solve (Bourhis et al., 2015)'
_diffrn_ambient_temperature 293(2)
_diffrn_measured_fraction_theta_full 0.953
_diffrn_measured_fraction_theta_max 0.935
_diffrn_measurement_device_type 'Bruker APEX-II CCD'
_diffrn_measurement_method '\w scans'
_diffrn_radiation_type MoK\a
_diffrn_radiation_wavelength 0.71073
_diffrn_reflns_av_R_equivalents 0.0000
_diffrn_reflns_av_unetI/netI 0.0190
_diffrn_reflns_Laue_measured_fraction_full 0.953
_diffrn_reflns_Laue_measured_fraction_max 0.935
_diffrn_reflns_number 5249
_diffrn_reflns_point_group_measured_fraction_full 0.953
_diffrn_reflns_point_group_measured_fraction_max 0.935
_diffrn_reflns_theta_full 25.242
_diffrn_reflns_theta_max 25.981
_diffrn_reflns_theta_min 2.588
_diffrn_standards_number 0
_exptl_absorpt_coefficient_mu 0.323
_exptl_absorpt_correction_type none
_exptl_crystal_colour yellowish
_exptl_crystal_density_diffrn 0.692
_exptl_crystal_description prism
_exptl_crystal_F_000 2176.0
_exptl_crystal_size_max 0.22
_exptl_crystal_size_mid 0.18
_exptl_crystal_size_min 0.15
_refine_diff_density_max 0.659
_refine_diff_density_min -0.871
_refine_diff_density_rms 0.071
_refine_ls_extinction_method none
_refine_ls_goodness_of_fit_ref 1.129
_refine_ls_hydrogen_treatment constr
_refine_ls_matrix_type full
_refine_ls_number_parameters 154
_refine_ls_number_reflns 5249
_refine_ls_number_restraints 0
_refine_ls_restrained_S_all 1.129
_refine_ls_R_factor_all 0.0737
_refine_ls_R_factor_gt 0.0672
_refine_ls_shift/su_max 0.001
_refine_ls_shift/su_mean 0.000
_refine_ls_structure_factor_coef Fsqd
_refine_ls_weighting_details 'w=1/[\s^2^(Fo^2^)+(0.1394P)^2^+9.3240P] where P=(Fo^2^+2Fc^2^)/3'
_refine_ls_weighting_scheme calc
_refine_ls_wR_factor_gt 0.2113
_refine_ls_wR_factor_ref 0.2213
_reflns_Friedel_coverage 0.000
_reflns_number_gt 4235
_reflns_number_total 5249
_reflns_threshold_expression 'I > 2\s(I)'
_cod_data_source_file am1c18130_si_002.cif
_cod_data_source_block Zr_BBI
_cod_database_code 4519138
_shelx_shelxl_version_number 2014/7
_shelx_space_group_comment
;
The symmetry employed for this shelxl refinement is uniquely defined
by the following loop, which should always be used as a source of
symmetry information in preference to the above space-group names.
They are only intended as comments.
;
_olex2_refinement_description
;
1. Fixed Uiso
 At 1.2 times of:
  All C(H) groups, All N(H) groups
 At 1.5 times of:
  All O(H,H) groups
2. Others
 Fixed Sof: H5A(0.5) H5B(0.5)
3.a Rotating group:
 O5(H5A,H5B)
3.b Aromatic/amide H refined with riding coordinates:
 N1(H1), C7(H7), C6(H6), C3(H3), C4(H4), C11(H11)
;
_platon_squeeze_void_probe_radius 1.20
_olex2_submission_special_instructions 'No special instructions were received'

loop_
_space_group_symop_operation_xyz
'x, y, z'
'-x, -y, z'
'-x, y, -z'
'x, -y, -z'
'x+1/2, y+1/2, z'
'-x+1/2, -y+1/2, z'
'-x+1/2, y+1/2, -z'
'x+1/2, -y+1/2, -z'
'-x, -y, -z'
'x, y, -z'
'x, -y, z'
'-x, y, z'
'-x+1/2, -y+1/2, -z'
'x+1/2, y+1/2, -z'
'x+1/2, -y+1/2, z'
'-x+1/2, y+1/2, z'

loop_
_atom_site_label
_atom_site_type_symbol
_atom_site_fract_x
_atom_site_fract_y
_atom_site_fract_z
_atom_site_U_iso_or_equiv
_atom_site_adp_type
_atom_site_occupancy
_atom_site_site_symmetry_order
_atom_site_calc_flag
_atom_site_refinement_flags_posn
_atom_site_refinement_flags_adp
_atom_site_refinement_flags_occupancy
_atom_site_disorder_assembly
_atom_site_disorder_group
Zr1 Zr 0.5000 0.5000 0.61289(2) 0.0616(3) Uani 1 4 d S T P . .
Zr2 Zr 0.36332(4) 0.57544(2) 0.5000 0.0767(3) Uani 1 2 d S T P . .
O4 O 0.5000 0.56839(13) 0.55227(16) 0.0955(14) Uani 1 2 d S T P . .
O3 O 0.6250(4) 0.5000 0.55091(16) 0.0997(15) Uani 1 2 d S T P . .
O2 O 0.6030(4) 0.55677(16) 0.65160(16) 0.1518(18) Uani 1 1 d . . . . .
O1 O 0.6805(5) 0.5993(2) 0.59150(17) 0.177(2) Uani 1 1 d . . . . .
O5 O 0.4309(11) 0.6588(2) 0.5000 0.239(5) Uani 1 2 d S T P . .
H5A H 0.3898 0.6815 0.4939 0.359 Uiso 0.5 1 d GR . . . .
H5B H 0.4684 0.6630 0.4726 0.359 Uiso 0.5 1 d GR . . . .
C1 C 0.6551(6) 0.5905(3) 0.6381(3) 0.154(3) Uani 1 1 d . . . . .
C2 C 0.6763(7) 0.6262(3) 0.6810(2) 0.162(3) Uani 1 1 d . . . . .
N1 N 0.7304(8) 0.7116(3) 0.85632(18) 0.278(6) Uani 1 1 d . . . . .
H1 H 0.7135 0.6837 0.8677 0.334 Uiso 1 1 calc R . . . .
C7 C 0.6360(7) 0.6243(3) 0.7291(2) 0.190(4) Uani 1 1 d . . . . .
H7 H 0.5932 0.6007 0.7352 0.228 Uiso 1 1 calc R . . . .
C6 C 0.6569(7) 0.6559(3) 0.7687(3) 0.197(5) Uani 1 1 d . . . . .
H6 H 0.6275 0.6542 0.8011 0.236 Uiso 1 1 calc R . . . .
C5 C 0.7216(8) 0.6909(3) 0.7609(2) 0.199(5) Uani 1 1 d . . . . .
C3 C 0.7429(7) 0.6603(3) 0.6731(2) 0.194(4) Uani 1 1 d . . . . .
H3 H 0.7737 0.6615 0.6411 0.233 Uiso 1 1 calc R . . . .
C4 C 0.7627(8) 0.6928(3) 0.7143(2) 0.218(6) Uani 1 1 d . . . . .
H4 H 0.8057 0.7163 0.7087 0.261 Uiso 1 1 calc R . . . .
O6 O 0.2044(9) 0.5500(8) 0.5000 0.327(9) Uani 1 2 d S T P . .
C8 C 0.7422(9) 0.7250(3) 0.8047(2) 0.243(7) Uani 1 1 d . . . . .
C9 C 0.7500 0.7500 0.8857(3) 0.257(11) Uani 1 2 d S T P . .
C11 C 0.7748(12) 0.7902(3) 0.9733(2) 0.321(11) Uani 1 1 d . . . . .
H11 H 0.7919 0.8180 0.9552 0.386 Uiso 1 1 calc R . . . .
C10 C 0.7500 0.7500 0.9447(3) 0.291(13) Uani 1 2 d S T P . .

loop_
_atom_site_aniso_label
_atom_site_aniso_U_11
_atom_site_aniso_U_22
_atom_site_aniso_U_33
_atom_site_aniso_U_23
_atom_site_aniso_U_13
_atom_site_aniso_U_12
Zr1 0.1468(6) 0.0242(3) 0.0139(3) 0.000 0.000 0.000
Zr2 0.1701(6) 0.0471(3) 0.0128(3) 0.000 0.000 0.0261(3)
O4 0.196(4) 0.0489(18) 0.041(2) 0.0030(15) 0.000 0.000
O3 0.195(5) 0.064(2) 0.039(2) 0.000 0.003(2) 0.000
O2 0.281(5) 0.106(3) 0.069(2) -0.004(2) -0.026(3) -0.054(3)
O1 0.323(7) 0.150(4) 0.059(2) -0.014(3) -0.021(3) -0.070(5)
O5 0.396(15) 0.062(3) 0.259(12) 0.000 0.000 0.055(6)
C1 0.281(9) 0.119(5) 0.064(4) -0.003(3) 0.001(4) -0.066(6)
C2 0.309(9) 0.124(5) 0.052(3) -0.001(3) -0.014(4) -0.085(6)
N1 0.619(18) 0.170(6) 0.045(3) -0.002(3) -0.007(5) -0.226(9)
C7 0.367(13) 0.144(6) 0.059(4) -0.011(3) 0.010(5) -0.121(7)
C6 0.390(13) 0.142(6) 0.059(3) -0.013(3) 0.025(5) -0.131(7)
C5 0.402(13) 0.147(5) 0.046(3) 0.000(3) -0.005(5) -0.145(7)
C3 0.359(12) 0.162(7) 0.062(3) -0.001(4) -0.006(5) -0.115(8)
C4 0.410(14) 0.189(7) 0.053(3) 0.012(4) -0.026(6) -0.172(9)
O6 0.251(11) 0.56(3) 0.169(10) 0.000 0.000 -0.021(14)
C8 0.502(17) 0.181(7) 0.047(3) 0.005(4) 0.000(6) -0.202(10)
C9 0.53(3) 0.180(11) 0.056(5) 0.000 0.000 -0.222(16)
C11 0.74(3) 0.170(7) 0.052(3) 0.010(4) -0.002(8) -0.251(13)
C10 0.63(3) 0.189(11) 0.050(4) 0.000 0.000 -0.253(18)

loop_
_atom_type_symbol
_atom_type_description
_atom_type_scat_dispersion_real
_atom_type_scat_dispersion_imag
_atom_type_scat_source
C C 0.0033 0.0016 'International Tables Vol C Tables 4.2.6.8 and 6.1.1.4'
H H 0.0000 0.0000 'International Tables Vol C Tables 4.2.6.8 and 6.1.1.4'
O O 0.0106 0.0060 'International Tables Vol C Tables 4.2.6.8 and 6.1.1.4'
N N 0.0061 0.0033 'International Tables Vol C Tables 4.2.6.8 and 6.1.1.4'
Zr Zr -2.9673 0.5597 'International Tables Vol C Tables 4.2.6.8 and 6.1.1.4'

loop_
_geom_angle_atom_site_label_1
_geom_angle_atom_site_label_2
_geom_angle_atom_site_label_3
_geom_angle
_geom_angle_site_symmetry_1
_geom_angle_site_symmetry_3
_geom_angle_publ_flag
O4 Zr1 O4 102.27(18) . 2_665 ?
O4 Zr1 O3 66.48(8) . 2_665 ?
O4 Zr1 O3 66.48(8) 2_665 2_665 ?
O4 Zr1 O3 66.48(8) . . ?
O4 Zr1 O3 66.48(8) 2_665 . ?
O3 Zr1 O3 101.0(2) 2_665 . ?
O2 Zr1 O4 139.35(15) 2_665 . ?
O2 Zr1 O4 75.33(13) 11_565 2_665 ?
O2 Zr1 O4 139.35(15) . 2_665 ?
O2 Zr1 O4 75.33(13) . . ?
O2 Zr1 O4 75.33(13) 2_665 2_665 ?
O2 Zr1 O4 139.35(15) 11_565 . ?
O2 Zr1 O4 139.35(15) 12_655 2_665 ?
O2 Zr1 O4 75.33(13) 12_655 . ?
O2 Zr1 O3 138.90(13) 2_665 . ?
O2 Zr1 O3 76.04(16) . . ?
O2 Zr1 O3 138.90(13) 12_655 . ?
O2 Zr1 O3 76.04(16) 11_565 . ?
O2 Zr1 O3 76.04(16) 12_655 2_665 ?
O2 Zr1 O3 138.90(13) 11_565 2_665 ?
O2 Zr1 O3 138.90(13) . 2_665 ?
O2 Zr1 O3 76.04(16) 2_665 2_665 ?
O2 Zr1 O2 132.5(2) 2_665 . ?
O2 Zr1 O2 132.5(2) 12_655 11_565 ?
O2 Zr1 O2 81.1(3) 11_565 . ?
O2 Zr1 O2 80.3(3) 12_655 . ?
O2 Zr1 O2 81.1(3) 2_665 12_655 ?
O2 Zr1 O2 80.3(3) 2_665 11_565 ?
O4 Zr2 O4 64.66(16) 10_556 . ?
O4 Zr2 O1 137.81(19) 10_556 12_655 ?
O4 Zr2 O1 75.53(18) . 12_655 ?
O4 Zr2 O1 75.53(18) 10_556 3_656 ?
O4 Zr2 O1 137.81(19) . 3_656 ?
O4 Zr2 O5 74.4(3) 10_556 . ?
O4 Zr2 O5 74.4(3) . . ?
O4 Zr2 O6 141.7(3) . . ?
O4 Zr2 O6 141.7(3) 10_556 . ?
O3 Zr2 O4 65.99(14) 9_666 10_556 ?
O3 Zr2 O4 65.99(14) 2_665 . ?
O3 Zr2 O4 98.69(15) 2_665 10_556 ?
O3 Zr2 O4 98.68(15) 9_666 . ?
O3 Zr2 O3 62.88(16) 9_666 2_665 ?
O3 Zr2 O1 76.23(15) 2_665 12_655 ?
O3 Zr2 O1 136.74(17) 9_666 12_655 ?
O3 Zr2 O1 136.74(17) 2_665 3_656 ?
O3 Zr2 O1 76.23(15) 9_666 3_656 ?
O3 Zr2 O5 138.4(2) 9_666 . ?
O3 Zr2 O5 138.4(2) 2_665 . ?
O3 Zr2 O6 80.2(5) 2_665 . ?
O3 Zr2 O6 80.2(5) 9_666 . ?
O1 Zr2 O1 135.8(3) 12_655 3_656 ?
O1 Zr2 O5 82.25(19) 3_656 . ?
O1 Zr2 O5 82.25(19) 12_655 . ?
O1 Zr2 O6 79.6(2) 12_655 . ?
O1 Zr2 O6 79.6(2) 3_656 . ?
O6 Zr2 O5 130.2(6) . . ?
Zr1 O4 Zr2 113.42(9) . 3_656 ?
Zr1 O4 Zr2 113.42(9) . . ?
Zr2 O4 Zr2 114.54(15) . 3_656 ?
Zr1 O3 Zr2 112.77(14) . 9_666 ?
Zr1 O3 Zr2 112.77(14) . 3_656 ?
Zr2 O3 Zr2 116.46(16) 9_666 3_656 ?
C1 O2 Zr1 140.4(4) . . ?
C1 O1 Zr2 136.9(5) . 3_656 ?
Zr2 O5 H5A 111.1 . . ?
Zr2 O5 H5B 112.0 . . ?
H5A O5 H5B 102.4 . . ?
O2 C1 C2 115.2(6) . . ?
O1 C1 O2 125.7(6) . . ?
O1 C1 C2 118.5(6) . . ?
C7 C2 C1 121.3(6) . . ?
C7 C2 C3 118.6(6) . . ?
C3 C2 C1 119.9(7) . . ?
C8 N1 H1 126.8 . . ?
C9 N1 H1 126.8 . . ?
C9 N1 C8 106.5(6) . . ?
C2 C7 H7 119.3 . . ?
C2 C7 C6 121.4(7) . . ?
C6 C7 H7 119.3 . . ?
C7 C6 H6 119.8 . . ?
C7 C6 C5 120.5(7) . . ?
C5 C6 H6 119.8 . . ?
C6 C5 C8 119.0(7) . . ?
C4 C5 C6 118.8(6) . . ?
C4 C5 C8 122.2(7) . . ?
C2 C3 H3 120.6 . . ?
C2 C3 C4 118.9(7) . . ?
C4 C3 H3 120.6 . . ?
C5 C4 C3 121.7(7) . . ?
C5 C4 H4 119.1 . . ?
C3 C4 H4 119.1 . . ?
N1 C8 C5 120.5(6) . . ?
N1 C8 C8 106.9(5) . 6_665 ?
C8 C8 C5 131.4(5) 6_665 . ?
N1 C9 N1 112.4(7) 6_665 . ?
N1 C9 C10 123.8(4) 6_665 . ?
N1 C9 C10 123.8(4) . . ?
C11 C11 H11 119.3 10_557 . ?
C11 C11 C10 121.5(4) 10_557 . ?
C10 C11 H11 119.3 . . ?
C11 C10 C9 121.5(4) . . ?
C11 C10 C9 121.5(4) 6_665 . ?
C11 C10 C11 117.0(8) 6_665 . ?

loop_
_geom_bond_atom_site_label_1
_geom_bond_atom_site_label_2
_geom_bond_distance
_geom_bond_site_symmetry_2
_geom_bond_publ_flag
Zr1 O4 2.428(4) 2_665 ?
Zr1 O4 2.428(4) . ?
Zr1 O3 2.449(5) . ?
Zr1 O3 2.449(5) 2_665 ?
Zr1 O2 2.415(4) 11_565 ?
Zr1 O2 2.415(4) 2_665 ?
Zr1 O2 2.415(4) 12_655 ?
Zr1 O2 2.415(4) . ?
Zr2 O4 2.456(2) . ?
Zr2 O4 2.456(2) 10_556 ?
Zr2 O3 2.453(2) 2_665 ?
Zr2 O3 2.453(2) 9_666 ?
Zr2 O1 2.482(4) 3_656 ?
Zr2 O1 2.482(4) 12_655 ?
Zr2 O5 2.521(9) . ?
Zr2 O6 2.503(15) . ?
O4 Zr2 2.456(2) 3_656 ?
O3 Zr2 2.453(2) 9_666 ?
O3 Zr2 2.453(2) 3_656 ?
O2 C1 1.268(8) . ?
O1 Zr2 2.482(4) 3_656 ?
O1 C1 1.255(8) . ?
O5 H5A 0.8968 . ?
O5 H5B 0.8991 . ?
C1 C2 1.497(8) . ?
C2 C7 1.356(10) . ?
C2 C3 1.392(10) . ?
N1 H1 0.8600 . ?
N1 C8 1.361(7) . ?
N1 C9 1.328(7) . ?
C7 H7 0.9300 . ?
C7 C6 1.363(9) . ?
C6 H6 0.9300 . ?
C6 C5 1.390(10) . ?
C5 C4 1.326(10) . ?
C5 C8 1.482(8) . ?
C3 H3 0.9300 . ?
C3 C4 1.403(9) . ?
C4 H4 0.9300 . ?
C8 C8 1.405(15) 6_665 ?
C9 N1 1.328(7) 6_665 ?
C9 C10 1.482(12) . ?
C11 C11 1.345(12) 10_557 ?
C11 H11 0.9300 . ?
C11 C10 1.375(8) . ?
C10 C11 1.375(8) 6_665 ?

loop_
_platon_squeeze_void_nr
_platon_squeeze_void_average_x
_platon_squeeze_void_average_y
_platon_squeeze_void_average_z
_platon_squeeze_void_volume
_platon_squeeze_void_count_electrons
_platon_squeeze_void_content
1 -0.048 -0.005 -0.003 7228 1118 ' '
